data_4510991
loop_
_publ_author_name
'Varughese, Sunil'
'Desiraju, Gautam R.'

_publ_section_title
;
 Using Water as a Design Element in Crystal Engineering. Host&#x2212;Guest
 Compounds of Hydrated 3,5-Dihydroxybenzoic Acid
;
_journal_issue 9
_journal_name_full 'Crystal Growth &amp; Design'
_journal_page_first 4184
_journal_paper_doi 10.1021/cg100872w
_journal_volume 10
_journal_year 2010
_chemical_formula_moiety '2(C7 H6 O4), 0.5(C4 H6 O4), 2(H2 O)'
_chemical_formula_sum 'C16 H19 O12'
_chemical_formula_weight 403.31
_chemical_name_common '3,5-Dihydroxybenzoic acid dimethyloxalate'
_chemical_name_systematic
; 
 ? 
;
_space_group_IT_number 2
_symmetry_cell_setting triclinic
_symmetry_space_group_name_Hall '-P 1'
_symmetry_space_group_name_H-M 'P -1'
_atom_sites_solution_hydrogens geom
_atom_sites_solution_primary direct
_atom_sites_solution_secondary difmap
_audit_creation_method SHELXL-97
_cell_angle_alpha 99.12(3)
_cell_angle_beta 93.63(3)
_cell_angle_gamma 110.63(3)
_cell_formula_units_Z 2
_cell_length_a 7.254(2)
_cell_length_b 9.334(2)
_cell_length_c 14.517(3)
_cell_measurement_reflns_used 894
_cell_measurement_temperature 150(2)
_cell_measurement_theta_max 46.23
_cell_measurement_theta_min 4.72
_cell_volume 900.7(4)
_computing_cell_refinement
;
CrystalClear-SM Expert 2.0 rc14 (Rigaku, 2009)
;
_computing_data_collection
;
CrystalClear-SM Expert 2.0 rc14 (Rigaku, 2009)
;
_computing_data_reduction
;
CrystalClear-SM Expert 2.0 rc14 (Rigaku, 2009)
;
_computing_molecular_graphics 'Material Studio 4.4'
_computing_structure_refinement 'SHELXTL (Sheldrick, 1997)'
_computing_structure_solution 'SHELXTL (Sheldrick, 1990)'
_diffrn_ambient_temperature 150(2)
_diffrn_measured_fraction_theta_full 0.997
_diffrn_measured_fraction_theta_max 0.997
_diffrn_measurement_device_type
;
Rigaku Mercury375R (2x2 bin mode)
;
_diffrn_measurement_method 'profile data from \w-scans'
_diffrn_radiation_monochromator graphite
_diffrn_radiation_source 'fine-focus sealed tube'
_diffrn_radiation_type MoK\a
_diffrn_radiation_wavelength 0.71073
_diffrn_reflns_av_R_equivalents 0.0556
_diffrn_reflns_av_sigmaI/netI 0.0660
_diffrn_reflns_limit_h_max 8
_diffrn_reflns_limit_h_min -8
_diffrn_reflns_limit_k_max 11
_diffrn_reflns_limit_k_min -11
_diffrn_reflns_limit_l_max 17
_diffrn_reflns_limit_l_min -17
_diffrn_reflns_number 7814
_diffrn_reflns_theta_full 25.10
_diffrn_reflns_theta_max 25.10
_diffrn_reflns_theta_min 1.43
_exptl_absorpt_coefficient_mu 0.130
_exptl_absorpt_correction_T_max 0.9884
_exptl_absorpt_correction_T_min 0.9707
_exptl_absorpt_correction_type multi-scan
_exptl_absorpt_process_details 'Jacobson, R. (1998) Private commounication'
_exptl_crystal_colour Colourless
_exptl_crystal_density_diffrn 1.487
_exptl_crystal_density_method 'not measured'
_exptl_crystal_description Blocks
_exptl_crystal_F_000 422
_exptl_crystal_size_max 0.23
_exptl_crystal_size_mid 0.15
_exptl_crystal_size_min 0.09
_refine_diff_density_max 0.439
_refine_diff_density_min -0.439
_refine_diff_density_rms 0.105
_refine_ls_extinction_method none
_refine_ls_goodness_of_fit_ref 1.202
_refine_ls_hydrogen_treatment mixed
_refine_ls_matrix_type full
_refine_ls_number_parameters 269
_refine_ls_number_reflns 3201
_refine_ls_number_restraints 4
_refine_ls_restrained_S_all 1.201
_refine_ls_R_factor_all 0.1096
_refine_ls_R_factor_gt 0.0968
_refine_ls_shift/su_max 0.000
_refine_ls_shift/su_mean 0.000
_refine_ls_structure_factor_coef Fsqd
_refine_ls_weighting_details 'calc w=1/[\s^2^(Fo^2^)+(0.0674P)^2^+6.9362P] where P=(Fo^2^+2Fc^2^)/3'
_refine_ls_weighting_scheme calc
_refine_ls_wR_factor_gt 0.2907
_refine_ls_wR_factor_ref 0.2951
_reflns_number_gt 2554
_reflns_number_total 3201
_reflns_threshold_expression >2sigma(I)
_cod_data_source_file 03_dimethyloxalate.CIF
_cod_data_source_block 3
_cod_depositor_comments
;
The following automatic conversions were performed:

'_symmetry_cell_setting' value 'Triclinic' changed to 'triclinic'
according to
/usr/data/users/saulius/automatic-downloads/retrospective/ACS/lib/dictionaries/cif_core.dic
dictionary named 'cif_core.dic' version 2.4.2 from
2011-04-26.

'_exptl_absorpt_correction_type' value 'Multi-scan'
changed to 'multi-scan' according to
/usr/data/users/saulius/automatic-downloads/retrospective/ACS/lib/dictionaries/cif_core.dic
dictionary named 'cif_core.dic' version 2.4.2 from 2011-04-26.

Automatic conversion script
Id: cif_fix_values 2281 2013-09-26 08:29:07Z andrius 
;
_cod_database_code 4510991

loop_
_symmetry_equiv_pos_as_xyz
'x, y, z'
'-x, -y, -z'

loop_
_atom_site_label
_atom_site_type_symbol
_atom_site_fract_x
_atom_site_fract_y
_atom_site_fract_z
_atom_site_U_iso_or_equiv
_atom_site_adp_type
_atom_site_occupancy
_atom_site_symmetry_multiplicity
_atom_site_calc_flag
_atom_site_refinement_flags
O23 O 0.2605(7) 0.5196(5) 0.0012(3) 0.0285(11) Uani 1 1 d .
H23 H 0.2844 0.4628 0.0361 0.043 Uiso 1 1 calc R
O25 O 0.2498(7) 1.0331(5) 0.0156(3) 0.0263(10) Uani 1 1 d .
H25 H 0.2012 0.9945 -0.0408 0.039 Uiso 1 1 calc R
O27A O 0.5541(7) 0.8062(5) 0.3332(3) 0.0277(11) Uani 1 1 d .
H27 H 0.6088 0.8460 0.3887 0.042 Uiso 1 1 calc R
O27B O 0.5892(7) 1.0548(5) 0.3308(3) 0.0305(11) Uani 1 1 d .
C21 C 0.4384(9) 0.8637(7) 0.1917(4) 0.0195(12) Uani 1 1 d .
C22 C 0.3953(9) 0.7111(7) 0.1452(4) 0.0191(12) Uani 1 1 d .
H22 H 0.4278 0.6389 0.1759 0.023 Uiso 1 1 calc R
C23 C 0.3038(9) 0.6668(7) 0.0529(4) 0.0211(13) Uani 1 1 d .
C24 C 0.2551(9) 0.7730(7) 0.0077(4) 0.0216(13) Uani 1 1 d .
H24 H 0.1930 0.7420 -0.0556 0.026 Uiso 1 1 calc R
C25 C 0.2984(9) 0.9239(7) 0.0563(4) 0.0189(12) Uani 1 1 d .
C26 C 0.3934(8) 0.9729(7) 0.1476(4) 0.0192(12) Uani 1 1 d .
H26 H 0.4274 1.0775 0.1795 0.023 Uiso 1 1 calc R
C27 C 0.5337(9) 0.9125(7) 0.2922(4) 0.0193(12) Uani 1 1 d .
O13 O -0.1162(7) 0.5511(5) 0.1824(3) 0.0268(11) Uani 1 1 d .
H13 H -0.1593 0.5375 0.1253 0.040 Uiso 1 1 calc R
O15 O -0.0882(7) 1.0672(5) 0.1702(3) 0.0243(10) Uani 1 1 d .
H15 H -0.0303 1.1596 0.1993 0.036 Uiso 1 1 calc R
O17A O 0.2266(7) 0.8560(5) 0.4972(3) 0.0288(11) Uani 1 1 d .
H17 H 0.2868 0.8977 0.5516 0.043 Uiso 1 1 calc R
O17B O 0.2578(7) 1.1041(5) 0.4946(3) 0.0266(10) Uani 1 1 d .
C11 C 0.0943(9) 0.9101(7) 0.3578(4) 0.0191(12) Uani 1 1 d .
C12 C 0.0389(9) 0.7537(7) 0.3133(4) 0.0187(12) Uani 1 1 d .
H12 H 0.0692 0.6814 0.3449 0.022 Uiso 1 1 calc R
C13 C -0.0605(9) 0.7063(7) 0.2230(4) 0.0187(12) Uani 1 1 d .
C14 C -0.1019(8) 0.8118(7) 0.1752(4) 0.0174(12) Uani 1 1 d .
H14 H -0.1697 0.7780 0.1129 0.021 Uiso 1 1 calc R
C15 C -0.0428(9) 0.9677(7) 0.2198(4) 0.0193(12) Uani 1 1 d .
C16 C 0.0542(8) 1.0175(6) 0.3123(4) 0.0167(12) Uani 1 1 d .
H16 H 0.0917 1.1231 0.3433 0.020 Uiso 1 1 calc R
C17 C 0.1995(9) 0.9600(7) 0.4562(4) 0.0194(12) Uani 1 1 d .
O32 O 0.8086(7) 0.5341(6) 0.5566(3) 0.0331(12) Uani 1 1 d .
O33 O 0.8165(6) 0.4421(5) 0.4040(3) 0.0268(10) Uani 1 1 d .
C31 C 0.8917(9) 0.4961(7) 0.4935(4) 0.0229(13) Uani 1 1 d .
C34 C 0.6125(10) 0.4319(10) 0.3802(5) 0.0380(17) Uani 1 1 d .
H34B H 0.5711 0.3914 0.3126 0.057 Uiso 1 1 calc R
H34C H 0.6060 0.5358 0.3964 0.057 Uiso 1 1 calc R
H34A H 0.5239 0.3616 0.4156 0.057 Uiso 1 1 calc R
O90 O 0.0765(8) 0.3680(5) 0.2467(3) 0.0288(11) Uani 1 1 d D
H90A H 0.033(17) 0.435(10) 0.234(8) 0.09(4) Uiso 1 1 d D
H90B H 0.143(16) 0.399(14) 0.299(4) 0.10(4) Uiso 1 1 d D
O93 O 0.6630(8) 0.6602(5) -0.1107(3) 0.0320(11) Uani 1 1 d D
H93A H 0.680(15) 0.752(4) -0.090(7) 0.07(3) Uiso 1 1 d D
H93B H 0.734(10) 0.661(9) -0.153(4) 0.04(2) Uiso 1 1 d D

loop_
_atom_site_aniso_label
_atom_site_aniso_U_11
_atom_site_aniso_U_22
_atom_site_aniso_U_33
_atom_site_aniso_U_23
_atom_site_aniso_U_13
_atom_site_aniso_U_12
O23 0.049(3) 0.018(2) 0.016(2) -0.0007(17) -0.0089(19) 0.013(2)
O25 0.041(3) 0.023(2) 0.016(2) -0.0001(17) -0.0084(19) 0.017(2)
O27A 0.034(3) 0.034(3) 0.015(2) 0.0038(19) -0.0061(18) 0.014(2)
O27B 0.035(3) 0.031(3) 0.022(2) -0.0104(19) -0.0102(19) 0.016(2)
C21 0.019(3) 0.022(3) 0.016(3) 0.002(2) -0.001(2) 0.007(2)
C22 0.022(3) 0.017(3) 0.018(3) 0.002(2) 0.001(2) 0.007(2)
C23 0.026(3) 0.018(3) 0.017(3) 0.000(2) 0.001(2) 0.006(2)
C24 0.028(3) 0.023(3) 0.013(3) 0.002(2) -0.006(2) 0.010(3)
C25 0.022(3) 0.020(3) 0.017(3) 0.005(2) 0.002(2) 0.009(2)
C26 0.020(3) 0.019(3) 0.017(3) 0.001(2) 0.002(2) 0.006(2)
C27 0.020(3) 0.022(3) 0.016(3) 0.002(2) -0.002(2) 0.008(2)
O13 0.044(3) 0.017(2) 0.015(2) -0.0030(17) -0.0103(19) 0.011(2)
O15 0.038(3) 0.020(2) 0.015(2) 0.0031(17) -0.0065(18) 0.0140(19)
O17A 0.043(3) 0.024(2) 0.018(2) -0.0016(18) -0.0127(19) 0.015(2)
O17B 0.038(3) 0.020(2) 0.017(2) -0.0022(17) -0.0080(18) 0.0085(19)
C11 0.021(3) 0.025(3) 0.013(3) 0.001(2) 0.001(2) 0.011(2)
C12 0.021(3) 0.018(3) 0.018(3) 0.005(2) -0.001(2) 0.009(2)
C13 0.022(3) 0.015(3) 0.016(3) -0.001(2) -0.001(2) 0.005(2)
C14 0.017(3) 0.022(3) 0.009(3) 0.000(2) -0.002(2) 0.005(2)
C15 0.022(3) 0.024(3) 0.015(3) 0.008(2) 0.001(2) 0.011(2)
C16 0.019(3) 0.014(3) 0.015(3) 0.000(2) 0.000(2) 0.005(2)
C17 0.024(3) 0.023(3) 0.014(3) 0.005(2) 0.002(2) 0.012(3)
O32 0.033(3) 0.047(3) 0.022(2) 0.002(2) 0.003(2) 0.021(2)
O33 0.024(2) 0.033(2) 0.022(2) 0.0035(19) -0.0018(18) 0.0096(19)
C31 0.027(3) 0.019(3) 0.022(3) 0.006(2) 0.001(3) 0.008(3)
C34 0.030(4) 0.051(5) 0.034(4) 0.006(3) -0.006(3) 0.019(3)
O90 0.045(3) 0.026(2) 0.020(2) 0.0015(19) 0.000(2) 0.021(2)
O93 0.050(3) 0.022(2) 0.025(3) 0.002(2) 0.000(2) 0.016(2)

loop_
_atom_type_symbol
_atom_type_description
_atom_type_scat_dispersion_real
_atom_type_scat_dispersion_imag
_atom_type_scat_source
C C 0.0033 0.0016 'International Tables Vol C Tables 4.2.6.8 and 6.1.1.4'
H H 0.0000 0.0000 'International Tables Vol C Tables 4.2.6.8 and 6.1.1.4'
O O 0.0106 0.0060 'International Tables Vol C Tables 4.2.6.8 and 6.1.1.4'

loop_
_geom_angle_atom_site_label_1
_geom_angle_atom_site_label_2
_geom_angle_atom_site_label_3
_geom_angle
_geom_angle_site_symmetry_3
C23 O23 H23 109.5 .
C25 O25 H25 109.5 .
C27 O27A H27 109.5 .
C22 C21 C26 121.8(5) .
C22 C21 C27 119.1(5) .
C26 C21 C27 119.1(5) .
C23 C22 C21 118.5(5) .
C23 C22 H22 120.8 .
C21 C22 H22 120.8 .
O23 C23 C22 122.2(5) .
O23 C23 C24 117.0(5) .
C22 C23 C24 120.8(5) .
C25 C24 C23 119.3(5) .
C25 C24 H24 120.3 .
C23 C24 H24 120.3 .
C26 C25 C24 121.4(5) .
C26 C25 O25 116.8(5) .
C24 C25 O25 121.8(5) .
C25 C26 C21 118.2(5) .
C25 C26 H26 120.9 .
C21 C26 H26 120.9 .
O27B C27 O27A 124.2(5) .
O27B C27 C21 118.4(5) .
O27A C27 C21 117.4(5) .
C13 O13 H13 109.5 .
C15 O15 H15 109.5 .
C17 O17A H17 109.5 .
C16 C11 C12 121.3(5) .
C16 C11 C17 120.1(5) .
C12 C11 C17 118.6(5) .
C13 C12 C11 118.9(5) .
C13 C12 H12 120.5 .
C11 C12 H12 120.5 .
O13 C13 C12 117.3(5) .
O13 C13 C14 121.6(5) .
C12 C13 C14 121.1(5) .
C13 C14 C15 119.3(5) .
C13 C14 H14 120.4 .
C15 C14 H14 120.4 .
O15 C15 C14 117.2(5) .
O15 C15 C16 122.2(5) .
C14 C15 C16 120.5(5) .
C11 C16 C15 118.8(5) .
C11 C16 H16 120.6 .
C15 C16 H16 120.6 .
O17B C17 O17A 123.6(5) .
O17B C17 C11 118.2(5) .
O17A C17 C11 118.2(5) .
C31 O33 C34 115.8(5) .
O32 C31 O33 126.7(6) .
O32 C31 C31 123.9(7) 2_766
O33 C31 C31 109.5(6) 2_766
O33 C34 H34B 109.5 .
O33 C34 H34C 109.5 .
H34B C34 H34C 109.5 .
O33 C34 H34A 109.5 .
H34B C34 H34A 109.5 .
H34C C34 H34A 109.5 .
H90A O90 H90B 110(10) .
H93A O93 H93B 107(9) .

loop_
_geom_bond_atom_site_label_1
_geom_bond_atom_site_label_2
_geom_bond_distance
_geom_bond_site_symmetry_2
O23 C23 1.374(7) .
O23 H23 0.8400 .
O25 C25 1.389(7) .
O25 H25 0.8400 .
O27A C27 1.281(7) .
O27A H27 0.8400 .
O27B C27 1.265(7) .
C21 C22 1.392(8) .
C21 C26 1.404(8) .
C21 C27 1.500(8) .
C22 C23 1.387(8) .
C22 H22 0.9500 .
C23 C24 1.401(8) .
C24 C25 1.388(8) .
C24 H24 0.9500 .
C25 C26 1.382(8) .
C26 H26 0.9500 .
O13 C13 1.377(7) .
O13 H13 0.8400 .
O15 C15 1.374(7) .
O15 H15 0.8400 .
O17A C17 1.280(7) .
O17A H17 0.8400 .
O17B C17 1.276(7) .
C11 C16 1.384(8) .
C11 C12 1.402(8) .
C11 C17 1.497(8) .
C12 C13 1.382(8) .
C12 H12 0.9500 .
C13 C14 1.393(8) .
C14 C15 1.395(8) .
C14 H14 0.9500 .
C15 C16 1.403(8) .
C16 H16 0.9500 .
O32 C31 1.203(8) .
O33 C31 1.323(8) .
O33 C34 1.464(8) .
C31 C31 1.545(12) 2_766
C34 H34B 0.9800 .
C34 H34C 0.9800 .
C34 H34A 0.9800 .
O90 H90A 0.83(2) .
O90 H90B 0.83(2) .
O93 H93A 0.83(2) .
O93 H93B 0.82(2) .

loop_
_geom_torsion_atom_site_label_1
_geom_torsion_atom_site_label_2
_geom_torsion_atom_site_label_3
_geom_torsion_atom_site_label_4
_geom_torsion
_geom_torsion_site_symmetry_4
C26 C21 C22 C23 -0.6(9) .
C27 C21 C22 C23 178.8(5) .
C21 C22 C23 O23 178.4(6) .
C21 C22 C23 C24 -0.3(9) .
O23 C23 C24 C25 -179.1(5) .
C22 C23 C24 C25 -0.3(9) .
C23 C24 C25 C26 1.7(9) .
C23 C24 C25 O25 -178.6(6) .
C24 C25 C26 C21 -2.5(9) .
O25 C25 C26 C21 177.8(5) .
C22 C21 C26 C25 1.9(9) .
C27 C21 C26 C25 -177.4(5) .
C22 C21 C27 O27B 173.4(6) .
C26 C21 C27 O27B -7.2(8) .
C22 C21 C27 O27A -6.4(8) .
C26 C21 C27 O27A 173.0(5) .
C16 C11 C12 C13 -1.1(9) .
C17 C11 C12 C13 179.2(5) .
C11 C12 C13 O13 -178.7(5) .
C11 C12 C13 C14 1.5(9) .
O13 C13 C14 C15 179.8(5) .
C12 C13 C14 C15 -0.4(9) .
C13 C14 C15 O15 -179.5(5) .
C13 C14 C15 C16 -1.1(9) .
C12 C11 C16 C15 -0.4(9) .
C17 C11 C16 C15 179.4(5) .
O15 C15 C16 C11 179.8(5) .
C14 C15 C16 C11 1.5(9) .
C16 C11 C17 O17B -3.0(8) .
C12 C11 C17 O17B 176.8(6) .
C16 C11 C17 O17A 177.1(6) .
C12 C11 C17 O17A -3.1(8) .
C34 O33 C31 O32 1.6(9) .
C34 O33 C31 C31 -178.5(6) 2_766
